data_4081175
loop_
_publ_author_name
'Chung, Lai-Hon'
'Wong, Chun-Yuen'

_publ_section_title
;
 Isolation of Ruthenium--Indolizine Complexes: Insight into the
 Metal-Induced Cycloisomerization of Propargylic Pyridines
;
_journal_issue 13
_journal_name_full Organometallics
_journal_page_first 3583
_journal_paper_doi 10.1021/om400550w
_journal_volume 32
_journal_year 2013
_chemical_formula_sum 'C31 H34 Cl2 N4 O11 Ru S3'
_chemical_formula_weight 906.77
_chemical_name_systematic
; 
 ? 
;
_space_group_IT_number 15
_symmetry_cell_setting monoclinic
_symmetry_space_group_name_Hall '-C 2yc'
_symmetry_space_group_name_H-M 'C 1 2/c 1'
_atom_sites_solution_hydrogens geom
_atom_sites_solution_primary direct
_atom_sites_solution_secondary difmap
_audit_creation_method SHELXL-97
_cell_angle_alpha 90.00
_cell_angle_beta 111.925(5)
_cell_angle_gamma 90.00
_cell_formula_units_Z 8
_cell_length_a 25.8120(10)
_cell_length_b 11.3346(4)
_cell_length_c 27.0778(12)
_cell_measurement_reflns_used 8209
_cell_measurement_temperature 133(2)
_cell_measurement_theta_max 71.6035
_cell_measurement_theta_min 3.4428
_cell_volume 7349.1(6)
_computing_structure_refinement 'SHELXL-97 (Sheldrick, 1997)'
_computing_structure_solution 'SHELXS-97 (Sheldrick, 1990)'
_diffrn_ambient_temperature 133(2)
_diffrn_detector_area_resol_mean 16.1270
_diffrn_measured_fraction_theta_full 0.993
_diffrn_measured_fraction_theta_max 0.993
_diffrn_measurement_device_type 'Xcalibur, Sapphire3, Gemini ultra'
_diffrn_measurement_method '\w scans'
_diffrn_radiation_monochromator graphite
_diffrn_radiation_source 'fine-focus sealed tube'
_diffrn_radiation_type CuK\a
_diffrn_radiation_wavelength 1.54178
_diffrn_reflns_av_R_equivalents 0.0156
_diffrn_reflns_av_sigmaI/netI 0.0177
_diffrn_reflns_limit_h_max 30
_diffrn_reflns_limit_h_min -23
_diffrn_reflns_limit_k_max 13
_diffrn_reflns_limit_k_min -7
_diffrn_reflns_limit_l_max 31
_diffrn_reflns_limit_l_min -32
_diffrn_reflns_number 13358
_diffrn_reflns_theta_full 67.50
_diffrn_reflns_theta_max 67.50
_diffrn_reflns_theta_min 3.52
_exptl_absorpt_coefficient_mu 6.938
_exptl_absorpt_correction_T_max 1.00000
_exptl_absorpt_correction_T_min 0.47377
_exptl_absorpt_correction_type multi-scan
_exptl_absorpt_process_details 'CrysAlisPro, Agilent Technologies, Version 1.171.35.21'
_exptl_crystal_colour orange
_exptl_crystal_density_diffrn 1.639
_exptl_crystal_density_method 'not measured'
_exptl_crystal_description block
_exptl_crystal_F_000 3696
_exptl_crystal_size_max 0.41
_exptl_crystal_size_mid 0.28
_exptl_crystal_size_min 0.09
_refine_diff_density_max 0.420
_refine_diff_density_min -0.960
_refine_diff_density_rms 0.074
_refine_ls_extinction_method none
_refine_ls_goodness_of_fit_ref 1.076
_refine_ls_hydrogen_treatment mixed
_refine_ls_matrix_type full
_refine_ls_number_parameters 493
_refine_ls_number_reflns 6577
_refine_ls_number_restraints 0
_refine_ls_restrained_S_all 1.076
_refine_ls_R_factor_all 0.0269
_refine_ls_R_factor_gt 0.0259
_refine_ls_shift/su_max 0.001
_refine_ls_shift/su_mean 0.000
_refine_ls_structure_factor_coef Fsqd
_refine_ls_weighting_details 'calc w=1/[\s^2^(Fo^2^)+(0.0350P)^2^+12.1657P] where P=(Fo^2^+2Fc^2^)/3'
_refine_ls_weighting_scheme calc
_refine_ls_wR_factor_gt 0.0650
_refine_ls_wR_factor_ref 0.0657
_reflns_number_gt 6324
_reflns_number_total 6577
_reflns_threshold_expression >2sigma(I)
_cod_data_source_file om400550w_si_002.cif
_cod_data_source_block complex1
_cod_original_cell_volume 7349.1(5)
_cod_original_sg_symbol_H-M C2/c
_cod_database_code 4081175

loop_
_symmetry_equiv_pos_as_xyz
'x, y, z'
'-x, y, -z+1/2'
'x+1/2, y+1/2, z'
'-x+1/2, y+1/2, -z+1/2'
'-x, -y, -z'
'x, -y, z-1/2'
'-x+1/2, -y+1/2, -z'
'x+1/2, -y+1/2, z-1/2'

loop_
_atom_site_label
_atom_site_type_symbol
_atom_site_fract_x
_atom_site_fract_y
_atom_site_fract_z
_atom_site_U_iso_or_equiv
_atom_site_adp_type
_atom_site_occupancy
_atom_site_symmetry_multiplicity
_atom_site_calc_flag
_atom_site_refinement_flags
C1 C 0.57529(8) 0.77609(18) 0.62934(8) 0.0156(4) Uani 1 1 d .
C2 C 0.52099(9) 0.7947(2) 0.60081(8) 0.0207(4) Uani 1 1 d .
H2 H 0.5000 0.7499 0.5714 0.025 Uiso 1 1 calc R
C3 C 0.59235(9) 0.86686(19) 0.67548(8) 0.0191(4) Uani 1 1 d .
C4 C 0.53923(9) 0.9400(2) 0.66329(8) 0.0223(4) Uani 1 1 d .
C5 C 0.52825(11) 1.0365(2) 0.68833(10) 0.0336(6) Uani 1 1 d .
H5 H 0.5560 1.0699 0.7177 0.040 Uiso 1 1 calc R
C6 C 0.47437(12) 1.0834(2) 0.66860(11) 0.0370(6) Uani 1 1 d .
H6 H 0.4660 1.1494 0.6846 0.044 Uiso 1 1 calc R
C7 C 0.43353(11) 1.0316(2) 0.62529(10) 0.0348(6) Uani 1 1 d .
H7 H 0.3975 1.0623 0.6123 0.042 Uiso 1 1 calc R
C8 C 0.44617(10) 0.9346(2) 0.60134(10) 0.0297(5) Uani 1 1 d .
H8 H 0.4189 0.8990 0.5722 0.036 Uiso 1 1 calc R
C9 C 0.60466(9) 0.8126(2) 0.73078(8) 0.0215(4) Uani 1 1 d .
C10 C 0.57093(9) 0.7245(2) 0.73762(9) 0.0256(5) Uani 1 1 d .
H10 H 0.5420 0.6942 0.7082 0.031 Uiso 1 1 calc R
C11 C 0.57985(11) 0.6809(3) 0.78818(10) 0.0341(6) Uani 1 1 d .
H11 H 0.5573 0.6209 0.7925 0.041 Uiso 1 1 calc R
C12 C 0.62249(12) 0.7273(3) 0.83217(10) 0.0404(7) Uani 1 1 d .
H12 H 0.6285 0.6987 0.8661 0.049 Uiso 1 1 calc R
C13 C 0.65566(12) 0.8151(3) 0.82561(10) 0.0411(7) Uani 1 1 d .
H13 H 0.6841 0.8460 0.8553 0.049 Uiso 1 1 calc R
C14 C 0.64757(11) 0.8590(2) 0.77511(10) 0.0316(5) Uani 1 1 d .
H14 H 0.6705 0.9185 0.7710 0.038 Uiso 1 1 calc R
C15 C 0.64866(9) 0.4696(2) 0.52629(9) 0.0234(5) Uani 1 1 d .
H15A H 0.6600 0.5172 0.5023 0.028 Uiso 1 1 calc R
H15B H 0.6581 0.3882 0.5224 0.028 Uiso 1 1 calc R
C16 C 0.58598(9) 0.4800(2) 0.51067(9) 0.0219(4) Uani 1 1 d .
H16A H 0.5734 0.4154 0.5269 0.026 Uiso 1 1 calc R
H16B H 0.5682 0.4711 0.4724 0.026 Uiso 1 1 calc R
C17 C 0.57639(9) 0.72438(19) 0.48465(8) 0.0193(4) Uani 1 1 d .
H17A H 0.5996 0.6871 0.4680 0.023 Uiso 1 1 calc R
H17B H 0.5414 0.7469 0.4568 0.023 Uiso 1 1 calc R
C18 C 0.60565(9) 0.83367(19) 0.51448(8) 0.0200(4) Uani 1 1 d .
H18A H 0.5787 0.8823 0.5223 0.024 Uiso 1 1 calc R
H18B H 0.6197 0.8790 0.4918 0.024 Uiso 1 1 calc R
C19 C 0.71088(8) 0.7238(2) 0.55069(8) 0.0209(4) Uani 1 1 d .
H19A H 0.6902 0.6981 0.5145 0.025 Uiso 1 1 calc R
H19B H 0.7397 0.7781 0.5501 0.025 Uiso 1 1 calc R
C20 C 0.73778(8) 0.6181(2) 0.58486(9) 0.0215(4) Uani 1 1 d .
H20A H 0.7633 0.6456 0.6193 0.026 Uiso 1 1 calc R
H20B H 0.7595 0.5753 0.5682 0.026 Uiso 1 1 calc R
C21 C 0.73019(8) 0.7351(2) 0.70977(8) 0.0206(4) Uani 1 1 d .
H21 H 0.7340 0.7933 0.6872 0.025 Uiso 1 1 calc R
C22 C 0.77030(9) 0.7262(2) 0.76062(9) 0.0247(5) Uani 1 1 d .
H22 H 0.8006 0.7776 0.7717 0.030 Uiso 1 1 calc R
C23 C 0.76510(9) 0.6407(2) 0.79491(9) 0.0243(5) Uani 1 1 d .
H23 H 0.7918 0.6330 0.8291 0.029 Uiso 1 1 calc R
C24 C 0.71908(9) 0.5665(2) 0.77699(8) 0.0213(4) Uani 1 1 d .
H24 H 0.7143 0.5088 0.7993 0.026 Uiso 1 1 calc R
C25 C 0.68010(8) 0.57889(18) 0.72551(8) 0.0154(4) Uani 1 1 d .
C26 C 0.62910(8) 0.50685(19) 0.70372(8) 0.0166(4) Uani 1 1 d .
C27 C 0.61227(9) 0.4273(2) 0.73367(8) 0.0225(4) Uani 1 1 d .
H27 H 0.6354 0.4111 0.7687 0.027 Uiso 1 1 calc R
C28 C 0.56107(10) 0.3722(2) 0.71133(9) 0.0293(5) Uani 1 1 d .
H28 H 0.5493 0.3190 0.7311 0.035 Uiso 1 1 calc R
C29 C 0.52753(10) 0.3973(2) 0.65911(9) 0.0288(5) Uani 1 1 d .
H29 H 0.4926 0.3622 0.6433 0.035 Uiso 1 1 calc R
C30 C 0.54690(9) 0.4750(2) 0.63105(8) 0.0223(4) Uani 1 1 d .
H30 H 0.5245 0.4910 0.5958 0.027 Uiso 1 1 calc R
C31 C 0.73952(12) 0.1177(3) 0.56385(12) 0.0468(7) Uani 1 1 d .
H31A H 0.7779 0.1045 0.5690 0.070 Uiso 1 1 calc R
H31B H 0.7274 0.0578 0.5822 0.070 Uiso 1 1 calc R
H31C H 0.7357 0.1938 0.5777 0.070 Uiso 1 1 calc R
Cl1 Cl 0.58737(3) 0.16021(6) 0.56777(3) 0.03916(16) Uani 1 1 d .
Cl2 Cl 0.85793(2) 0.85248(5) 0.621586(19) 0.02199(11) Uani 1 1 d .
H1 H 0.6311(12) 0.967(3) 0.6511(12) 0.030(8) Uiso 1 1 d .
N1 N 0.68588(7) 0.66234(15) 0.69192(7) 0.0154(3) Uani 1 1 d .
N2 N 0.59674(7) 0.52912(15) 0.65216(6) 0.0156(3) Uani 1 1 d .
N3 N 0.49871(8) 0.89210(17) 0.62087(7) 0.0213(4) Uani 1 1 d .
N4 N 0.70492(9) 0.1129(2) 0.50653(9) 0.0357(5) Uani 1 1 d .
O1 O 0.63833(7) 0.93814(15) 0.67863(7) 0.0251(3) Uani 1 1 d .
O4 O 0.62709(7) 0.06730(16) 0.58666(7) 0.0354(4) Uani 1 1 d .
O5 O 0.58114(12) 0.1918(2) 0.51535(8) 0.0666(8) Uani 1 1 d .
O6 O 0.84429(7) 0.75450(16) 0.58494(7) 0.0312(4) Uani 1 1 d .
O7 O 0.86998(11) 0.95349(19) 0.59600(9) 0.0522(6) Uani 1 1 d .
O8 O 0.81138(7) 0.87704(18) 0.63734(7) 0.0348(4) Uani 1 1 d .
O9 O 0.90619(7) 0.82356(19) 0.66773(7) 0.0386(5) Uani 1 1 d .
O10 O 0.68760(10) 0.2057(2) 0.48277(10) 0.0625(6) Uani 1 1 d .
O11 O 0.69465(10) 0.0173(2) 0.48540(10) 0.0612(7) Uani 1 1 d .
O2A O 0.5796(5) 0.2457(6) 0.5927(3) 0.074(3) Uani 0.434(9) 1 d P
O3A O 0.5312(2) 0.0813(6) 0.5461(4) 0.071(3) Uani 0.434(9) 1 d P
O2B O 0.6216(2) 0.2642(3) 0.60253(14) 0.0403(13) Uani 0.566(9) 1 d P
O3B O 0.54349(19) 0.1449(5) 0.5856(3) 0.069(2) Uani 0.566(9) 1 d P
Ru1 Ru 0.627097(6) 0.654157(13) 0.614320(5) 0.01201(6) Uani 1 1 d .
S1 S 0.68744(2) 0.51747(5) 0.594942(19) 0.01797(11) Uani 1 1 d .
S2 S 0.562516(19) 0.61892(4) 0.529811(18) 0.01555(10) Uani 1 1 d .
S3 S 0.663480(19) 0.79965(4) 0.576606(18) 0.01609(10) Uani 1 1 d .

loop_
_atom_site_aniso_label
_atom_site_aniso_U_11
_atom_site_aniso_U_22
_atom_site_aniso_U_33
_atom_site_aniso_U_23
_atom_site_aniso_U_13
_atom_site_aniso_U_12
C1 0.0160(9) 0.0201(10) 0.0115(9) 0.0026(8) 0.0058(7) 0.0007(8)
C2 0.0165(10) 0.0285(12) 0.0171(10) -0.0009(9) 0.0061(8) 0.0043(9)
C3 0.0179(10) 0.0214(10) 0.0177(10) -0.0004(8) 0.0062(8) 0.0027(8)
C4 0.0236(11) 0.0244(11) 0.0192(10) 0.0038(9) 0.0086(9) 0.0058(9)
C5 0.0352(13) 0.0317(13) 0.0323(13) -0.0043(11) 0.0109(11) 0.0084(11)
C6 0.0448(15) 0.0314(13) 0.0405(15) 0.0017(11) 0.0225(12) 0.0169(12)
C7 0.0297(13) 0.0436(15) 0.0348(13) 0.0126(11) 0.0163(11) 0.0211(11)
C8 0.0212(11) 0.0419(14) 0.0257(12) 0.0063(10) 0.0083(9) 0.0117(10)
C9 0.0218(11) 0.0266(11) 0.0161(10) -0.0005(9) 0.0069(8) 0.0100(9)
C10 0.0224(11) 0.0362(13) 0.0206(11) 0.0034(9) 0.0108(9) 0.0077(10)
C11 0.0348(13) 0.0460(15) 0.0303(13) 0.0108(11) 0.0223(11) 0.0130(12)
C12 0.0444(15) 0.0612(19) 0.0170(11) 0.0107(12) 0.0130(11) 0.0232(14)
C13 0.0446(16) 0.0528(17) 0.0175(12) -0.0025(11) 0.0018(11) 0.0131(14)
C14 0.0311(13) 0.0361(14) 0.0218(12) -0.0035(10) 0.0029(10) 0.0054(11)
C15 0.0228(11) 0.0260(11) 0.0196(10) -0.0037(9) 0.0059(9) 0.0035(9)
C16 0.0216(11) 0.0215(11) 0.0194(10) -0.0051(8) 0.0040(8) 0.0007(9)
C17 0.0187(10) 0.0269(11) 0.0118(9) 0.0046(8) 0.0051(8) 0.0021(8)
C18 0.0194(10) 0.0242(11) 0.0149(10) 0.0068(8) 0.0046(8) 0.0020(8)
C19 0.0151(10) 0.0323(12) 0.0188(10) 0.0008(9) 0.0103(8) -0.0009(9)
C20 0.0123(9) 0.0322(12) 0.0213(10) -0.0014(9) 0.0078(8) 0.0017(9)
C21 0.0157(10) 0.0261(11) 0.0198(10) 0.0024(8) 0.0062(8) -0.0034(8)
C22 0.0149(10) 0.0336(13) 0.0209(11) -0.0013(9) 0.0014(8) -0.0065(9)
C23 0.0168(10) 0.0360(13) 0.0152(10) 0.0004(9) 0.0003(8) 0.0028(9)
C24 0.0188(10) 0.0282(11) 0.0155(10) 0.0045(8) 0.0049(8) 0.0024(9)
C25 0.0131(9) 0.0197(10) 0.0149(9) 0.0016(8) 0.0071(8) 0.0035(8)
C26 0.0137(9) 0.0213(10) 0.0152(9) 0.0013(8) 0.0061(8) 0.0027(8)
C27 0.0220(11) 0.0287(12) 0.0165(10) 0.0042(9) 0.0069(8) -0.0025(9)
C28 0.0304(12) 0.0358(13) 0.0238(12) 0.0051(10) 0.0126(10) -0.0113(11)
C29 0.0204(11) 0.0410(14) 0.0242(11) 0.0007(10) 0.0074(9) -0.0122(10)
C30 0.0142(10) 0.0317(12) 0.0181(10) 0.0026(9) 0.0027(8) -0.0049(9)
C31 0.0363(15) 0.0601(19) 0.0425(16) 0.0009(14) 0.0131(13) -0.0037(14)
Cl1 0.0394(3) 0.0356(3) 0.0513(4) 0.0234(3) 0.0271(3) 0.0194(3)
Cl2 0.0190(2) 0.0327(3) 0.0158(2) -0.00356(19) 0.00819(19) 0.0048(2)
N1 0.0120(8) 0.0201(9) 0.0158(8) 0.0013(6) 0.0071(7) 0.0018(6)
N2 0.0122(8) 0.0217(9) 0.0135(8) 0.0020(7) 0.0055(6) 0.0009(7)
N3 0.0198(9) 0.0275(10) 0.0179(8) 0.0045(7) 0.0086(7) 0.0082(8)
N4 0.0285(11) 0.0378(13) 0.0462(13) -0.0117(11) 0.0202(10) -0.0044(10)
O1 0.0234(8) 0.0262(8) 0.0234(8) -0.0003(7) 0.0061(7) -0.0041(7)
O4 0.0343(9) 0.0338(10) 0.0329(9) 0.0052(8) 0.0066(8) 0.0098(8)
O5 0.109(2) 0.0434(12) 0.0242(10) 0.0070(9) -0.0012(12) 0.0033(13)
O6 0.0265(8) 0.0430(10) 0.0285(9) -0.0138(8) 0.0154(7) -0.0019(8)
O7 0.0857(17) 0.0363(11) 0.0485(12) 0.0019(9) 0.0409(12) 0.0021(11)
O8 0.0190(8) 0.0600(12) 0.0261(9) -0.0144(8) 0.0091(7) 0.0098(8)
O9 0.0227(8) 0.0674(13) 0.0225(9) -0.0063(8) 0.0048(7) 0.0151(9)
O10 0.0522(14) 0.0572(15) 0.0658(15) 0.0075(12) 0.0077(12) 0.0110(12)
O11 0.0671(15) 0.0557(14) 0.0801(17) -0.0343(13) 0.0497(14) -0.0201(12)
O2A 0.135(10) 0.046(4) 0.063(4) 0.001(3) 0.063(5) 0.030(5)
O3A 0.026(3) 0.049(4) 0.133(8) 0.015(4) 0.025(3) -0.001(2)
O2B 0.058(3) 0.0203(16) 0.0295(17) -0.0071(13) 0.0007(17) 0.0015(17)
O3B 0.035(2) 0.067(4) 0.117(5) 0.034(4) 0.043(3) 0.014(2)
Ru1 0.00903(8) 0.01706(9) 0.00976(9) 0.00181(5) 0.00328(6) 0.00061(5)
S1 0.0143(2) 0.0219(3) 0.0170(2) 0.00062(19) 0.00500(18) 0.00370(19)
S2 0.0124(2) 0.0211(2) 0.0121(2) 0.00049(18) 0.00328(17) 0.00017(18)
S3 0.0141(2) 0.0205(2) 0.0139(2) 0.00247(18) 0.00541(18) -0.00082(18)

loop_
_atom_type_symbol
_atom_type_description
_atom_type_scat_dispersion_real
_atom_type_scat_dispersion_imag
_atom_type_scat_source
C C 0.0181 0.0091 'International Tables Vol C Tables 4.2.6.8 and 6.1.1.4'
H H 0.0000 0.0000 'International Tables Vol C Tables 4.2.6.8 and 6.1.1.4'
N N 0.0311 0.0180 'International Tables Vol C Tables 4.2.6.8 and 6.1.1.4'
O O 0.0492 0.0322 'International Tables Vol C Tables 4.2.6.8 and 6.1.1.4'
S S 0.3331 0.5567 'International Tables Vol C Tables 4.2.6.8 and 6.1.1.4'
Cl Cl 0.3639 0.7018 'International Tables Vol C Tables 4.2.6.8 and 6.1.1.4'
Ru Ru 0.0552 3.2960 'International Tables Vol C Tables 4.2.6.8 and 6.1.1.4'

loop_
_geom_angle_atom_site_label_1
_geom_angle_atom_site_label_2
_geom_angle_atom_site_label_3
_geom_angle
C2 C1 C3 106.32(18)
C2 C1 Ru1 127.31(16)
C3 C1 Ru1 126.35(14)
C1 C2 N3 112.46(19)
O1 C3 C4 111.65(18)
O1 C3 C9 107.86(18)
C4 C3 C9 105.65(17)
O1 C3 C1 114.06(17)
C4 C3 C1 102.93(17)
C9 C3 C1 114.35(18)
N3 C4 C5 120.4(2)
N3 C4 C3 108.33(18)
C5 C4 C3 131.3(2)
C4 C5 C6 118.3(2)
C7 C6 C5 119.9(2)
C8 C7 C6 120.0(2)
N3 C8 C7 118.8(2)
C10 C9 C14 119.6(2)
C10 C9 C3 120.5(2)
C14 C9 C3 119.7(2)
C9 C10 C11 120.5(2)
C12 C11 C10 119.7(3)
C13 C12 C11 119.9(2)
C12 C13 C14 121.0(3)
C13 C14 C9 119.2(3)
C16 C15 S1 112.42(15)
C15 C16 S2 114.79(15)
C18 C17 S2 111.01(14)
C17 C18 S3 113.04(14)
C20 C19 S3 110.86(14)
C19 C20 S1 113.34(14)
N1 C21 C22 122.2(2)
C21 C22 C23 119.7(2)
C22 C23 C24 118.4(2)
C23 C24 C25 119.7(2)
N1 C25 C24 121.53(19)
N1 C25 C26 115.04(17)
C24 C25 C26 123.40(19)
N2 C26 C27 121.06(19)
N2 C26 C25 115.09(18)
C27 C26 C25 123.71(19)
C28 C27 C26 119.7(2)
C27 C28 C29 119.1(2)
C30 C29 C28 118.6(2)
N2 C30 C29 123.0(2)
O2A Cl1 O3B 65.9(5)
O2A Cl1 O5 111.5(3)
O3B Cl1 O5 125.1(3)
O2A Cl1 O4 128.6(4)
O3B Cl1 O4 110.6(2)
O5 Cl1 O4 110.15(14)
O2A Cl1 O2B 41.5(4)
O3B Cl1 O2B 103.5(3)
O5 Cl1 O2B 103.95(19)
O4 Cl1 O2B 99.94(19)
O2A Cl1 O3A 109.0(5)
O3B Cl1 O3A 47.5(3)
O5 Cl1 O3A 91.4(4)
O4 Cl1 O3A 98.6(2)
O2B Cl1 O3A 150.1(3)
O7 Cl2 O9 109.23(14)
O7 Cl2 O6 108.92(12)
O9 Cl2 O6 109.43(11)
O7 Cl2 O8 110.12(13)
O9 Cl2 O8 109.54(10)
O6 Cl2 O8 109.58(10)
C21 N1 C25 118.53(18)
C21 N1 Ru1 126.21(14)
C25 N1 Ru1 115.04(13)
C30 N2 C26 118.45(18)
C30 N2 Ru1 125.55(14)
C26 N2 Ru1 115.86(13)
C4 N3 C8 122.6(2)
C4 N3 C2 109.76(17)
C8 N3 C2 127.6(2)
O11 N4 O10 123.2(3)
O11 N4 C31 118.1(3)
O10 N4 C31 118.7(2)
C1 Ru1 N2 88.17(7)
C1 Ru1 N1 93.03(7)
N2 Ru1 N1 78.40(7)
C1 Ru1 S2 91.72(6)
N2 Ru1 S2 96.07(5)
N1 Ru1 S2 172.58(5)
C1 Ru1 S3 90.53(6)
N2 Ru1 S3 176.70(5)
N1 Ru1 S3 98.65(5)
S2 Ru1 S3 87.002(17)
C1 Ru1 S1 178.15(6)
N2 Ru1 S1 93.62(5)
N1 Ru1 S1 87.78(5)
S2 Ru1 S1 87.638(17)
S3 Ru1 S1 87.704(18)
C20 S1 C15 100.54(10)
C20 S1 Ru1 100.76(7)
C15 S1 Ru1 105.11(7)
C16 S2 C17 101.76(10)
C16 S2 Ru1 103.70(7)
C17 S2 Ru1 107.40(7)
C18 S3 C19 100.32(10)
C18 S3 Ru1 103.30(7)
C19 S3 Ru1 105.84(7)

loop_
_geom_bond_atom_site_label_1
_geom_bond_atom_site_label_2
_geom_bond_distance
C1 C2 1.341(3)
C1 C3 1.550(3)
C1 Ru1 2.066(2)
C2 N3 1.441(3)
C3 O1 1.412(3)
C3 C4 1.529(3)
C3 C9 1.538(3)
C4 N3 1.346(3)
C4 C5 1.372(3)
C5 C6 1.395(4)
C6 C7 1.381(4)
C7 C8 1.376(4)
C8 N3 1.347(3)
C9 C10 1.381(3)
C9 C14 1.397(3)
C10 C11 1.392(3)
C11 C12 1.388(4)
C12 C13 1.367(5)
C13 C14 1.396(4)
C15 C16 1.517(3)
C15 S1 1.834(2)
C16 S2 1.830(2)
C17 C18 1.517(3)
C17 S2 1.838(2)
C18 S3 1.825(2)
C19 C20 1.515(3)
C19 S3 1.836(2)
C20 S1 1.824(2)
C21 N1 1.345(3)
C21 C22 1.383(3)
C22 C23 1.384(3)
C23 C24 1.386(3)
C24 C25 1.389(3)
C25 N1 1.359(3)
C25 C26 1.472(3)
C26 N2 1.357(3)
C26 C27 1.387(3)
C27 C28 1.380(3)
C28 C29 1.384(3)
C29 C30 1.374(3)
C30 N2 1.345(3)
C31 N4 1.474(4)
Cl1 O2A 1.239(5)
Cl1 O3B 1.398(4)
Cl1 O5 1.414(2)
Cl1 O4 1.4248(18)
Cl1 O2B 1.560(4)
Cl1 O3A 1.615(6)
Cl2 O7 1.431(2)
Cl2 O9 1.4346(18)
Cl2 O6 1.4426(17)
Cl2 O8 1.4445(16)
N1 Ru1 2.0845(17)
N2 Ru1 2.0668(17)
N4 O11 1.208(3)
N4 O10 1.227(3)
Ru1 S2 2.3078(5)
Ru1 S3 2.3153(5)
Ru1 S1 2.3900(5)
